data_7214638
loop_
_publ_author_name
'Sang, Yuanhua'
'Yu, Dehong'
'Avdeev, Maxim'
'Piltz, Ross'
'Sharma, Neeraj'
'Ye, Ning'
'Liu, Hong'
'Wang, Jiyang'

_publ_section_title
;
 X-ray and neutron diffraction studies of flux and hydrothermally grown
 nonlinear optical material KBe2BO3F2
;
_journal_issue 18
_journal_name_full CrystEngComm
_journal_page_first 6079
_journal_paper_doi 10.1039/c2ce25828e
_journal_volume 14
_journal_year 2012
_chemical_formula_sum 'B Be2 F2 K O3'
_chemical_formula_weight 153.9
_space_group_IT_number 167
_symmetry_cell_setting trigonal
_symmetry_Int_Tables_number 167
_symmetry_space_group_name_Hall '-R 3 2"c'
_symmetry_space_group_name_H-M 'R -3 c :H'
_cell_angle_alpha 90.000(5)
_cell_angle_beta 90.000(6)
_cell_angle_gamma 120.000(7)
_cell_formula_units_Z 6
_cell_length_a 4.4201(4)
_cell_length_b 4.4201(2)
_cell_length_c 37.487(3)
_cell_measurement_reflns_used 2378
_cell_measurement_temperature 291.4
_cell_measurement_theta_max 28.98
_cell_measurement_theta_min 3.25
_cell_volume 634.27(9)
_computing_cell_refinement
;
CrysAlisPro, Oxford Diffraction Ltd.,
Version 1.171.34.44 (release 25-10-2010 CrysAlis171 .NET)
(compiled Oct 25 2010,18:11:34)
;
_computing_data_collection
;
CrysAlisPro, Oxford Diffraction Ltd.,
Version 1.171.34.44 (release 25-10-2010 CrysAlis171 .NET)
(compiled Oct 25 2010,18:11:34)
;
_computing_data_reduction
;
CrysAlisPro, Oxford Diffraction Ltd.,
Version 1.171.34.44 (release 25-10-2010 CrysAlis171 .NET)
(compiled Oct 25 2010,18:11:34)
;
_diffrn_ambient_temperature 291.4
_diffrn_detector_area_resol_mean 10.5861
_diffrn_measured_fraction_theta_full 0.98
_diffrn_measured_fraction_theta_max 0.97
_diffrn_measurement_device 'four-cycle diffractometer'
_diffrn_measurement_device_type 'SuperNova, Dual, Cu at zero, Atlas'
_diffrn_measurement_method '\w scans'
_diffrn_radiation_monochromator mirror
_diffrn_radiation_source 'SuperNova (Mo) X-ray Source'
_diffrn_radiation_type 'Mo K\a'
_diffrn_radiation_wavelength 0.7107
_diffrn_reflns_av_R_equivalents 0.0505
_diffrn_reflns_av_sigmaI/netI 0.0131
_diffrn_reflns_limit_h_max 5
_diffrn_reflns_limit_h_min -5
_diffrn_reflns_limit_k_max 5
_diffrn_reflns_limit_k_min -5
_diffrn_reflns_limit_l_max 48
_diffrn_reflns_limit_l_min -50
_diffrn_reflns_number 3773
_diffrn_reflns_theta_full 28.94
_diffrn_reflns_theta_max 28.95
_diffrn_reflns_theta_min 3.26
_exptl_absorpt_coefficient_mu 0.299
_exptl_absorpt_correction_T_max 1
_exptl_absorpt_correction_T_min 0.747
_exptl_absorpt_correction_type multi-scan
_exptl_absorpt_process_details
;
CrysAlisPro, Oxford Diffraction Ltd.,
Version 1.171.34.44 (release 25-10-2010 CrysAlis171 .NET)
(compiled Oct 25 2010,18:11:34)
Empirical absorption correction using spherical harmonics,
implemented in SCALE3 ABSPACK scaling algorithm.
;
_exptl_crystal_density_diffrn 2.4171
_exptl_crystal_F_000 444
_exptl_crystal_size_max 0.377
_exptl_crystal_size_mid 0.18
_exptl_crystal_size_min 0.136
_refine_diff_density_max 0.33
_refine_diff_density_min -0.30
_refine_ls_extinction_method none
_refine_ls_goodness_of_fit_gt 2.50
_refine_ls_goodness_of_fit_ref 2.39
_refine_ls_number_constraints 0
_refine_ls_number_parameters 16
_refine_ls_number_reflns 188
_refine_ls_number_restraints 0
_refine_ls_R_factor_all 0.0366
_refine_ls_R_factor_gt 0.0312
_refine_ls_shift/su_max 0.0277
_refine_ls_shift/su_mean 0.0080
_refine_ls_structure_factor_coef F
_refine_ls_weighting_details w=1/(\s^2^(F)+0.0001F^2^)
_refine_ls_weighting_scheme sigma
_refine_ls_wR_factor_gt 0.0411
_refine_ls_wR_factor_ref 0.0417
_reflns_number_gt 169
_reflns_number_total 188
_reflns_threshold_expression I>3\s(I)
_cod_data_source_file c2ce25828e.txt
_cod_data_source_block I
_cod_original_sg_symbol_Hall '-R 3;-2"c'
_cod_original_sg_symbol_H-M 'R -3 c'
_cod_original_formula_sum 'B1 Be2 F2 K1 O3'
_cod_database_code 7214638

loop_
_symmetry_equiv_pos_site_id
_symmetry_equiv_pos_as_xyz
1 x,y,z
2 -y,x-y,z
3 -x+y,-x,z
4 y,x,-z+1/2
5 x-y,-y,-z+1/2
6 -x,-x+y,-z+1/2
7 -x,-y,-z
8 y,-x+y,-z
9 x-y,x,-z
10 -y,-x,z+1/2
11 -x+y,y,z+1/2
12 x,x-y,z+1/2
13 x+2/3,y+1/3,z+1/3
14 -y+2/3,x-y+1/3,z+1/3
15 -x+y+2/3,-x+1/3,z+1/3
16 y+2/3,x+1/3,-z+5/6
17 x-y+2/3,-y+1/3,-z+5/6
18 -x+2/3,-x+y+1/3,-z+5/6
19 -x+2/3,-y+1/3,-z+1/3
20 y+2/3,-x+y+1/3,-z+1/3
21 x-y+2/3,x+1/3,-z+1/3
22 -y+2/3,-x+1/3,z+5/6
23 -x+y+2/3,y+1/3,z+5/6
24 x+2/3,x-y+1/3,z+5/6
25 x+1/3,y+2/3,z+2/3
26 -y+1/3,x-y+2/3,z+2/3
27 -x+y+1/3,-x+2/3,z+2/3
28 y+1/3,x+2/3,-z+1/6
29 x-y+1/3,-y+2/3,-z+1/6
30 -x+1/3,-x+y+2/3,-z+1/6
31 -x+1/3,-y+2/3,-z+2/3
32 y+1/3,-x+y+2/3,-z+2/3
33 x-y+1/3,x+2/3,-z+2/3
34 -y+1/3,-x+2/3,z+1/6
35 -x+y+1/3,y+2/3,z+1/6
36 x+1/3,x-y+2/3,z+1/6

loop_
_atom_site_label
_atom_site_type_symbol
_atom_site_fract_x
_atom_site_fract_y
_atom_site_fract_z
_atom_site_adp_type
_atom_site_U_iso_or_equiv
_atom_site_symmetry_multiplicity
_atom_site_occupancy
_atom_site_calc_flag
K1 K 0 0 0 Uani 0.0249(4) 6 1 d
F1 F 0.333333 0.666667 0.02745(5) Uani 0.0234(6) 12 1 d
O1 O 0.666667 0.0238(3) 0.083333 Uani 0.0165(6) 18 1 d
B1 B 0.666667 0.333333 0.083333 Uani 0.0125(12) 6 1 d
Be1 Be 0.333333 0.666667 0.06770(12) Uani 0.0134(10) 12 1 d

loop_
_atom_site_aniso_label
_atom_site_aniso_type_symbol
_atom_site_aniso_U_11
_atom_site_aniso_U_22
_atom_site_aniso_U_33
_atom_site_aniso_U_12
_atom_site_aniso_U_13
_atom_site_aniso_U_23
K1 K 0.0199(4) 0.0199(4) 0.0350(7) 0.0100(2) 0 0
F1 F 0.0233(7) 0.0233(7) 0.0237(11) 0.0116(3) 0 0
O1 O 0.0073(8) 0.0060(6) 0.0367(11) 0.0036(4) -0.0016(7) -0.0008(3)
B1 B 0.0083(13) 0.0083(13) 0.021(2) 0.0041(7) 0 0
Be1 Be 0.0060(11) 0.0060(11) 0.028(2) 0.0030(5) 0 0

loop_
_atom_type_symbol
_atom_type_scat_dispersion_real
_atom_type_scat_dispersion_imag
_atom_type_scat_source
K 0.2009 0.2494 'International Tables Vol C tables 4.2.6.8 and 6.1.1.1'
Be 0.0005 0.0002 'International Tables Vol C tables 4.2.6.8 and 6.1.1.1'
B 0.0013 0.0007 'International Tables Vol C tables 4.2.6.8 and 6.1.1.1'
F 0.0171 0.0103 'International Tables Vol C tables 4.2.6.8 and 6.1.1.1'
O 0.0106 0.0060 'International Tables Vol C tables 4.2.6.8 and 6.1.1.1'
